data_7133505
loop_
_publ_author_name
'Bhandari, Anirban'
'Park, Gyeong Min'
'Lee, Heui Beom'
'Hong, Sugyeong'
'Kim, Sun Hee'
'Byon, Hye Ryung'
'Lee, Yunho'

_publ_section_title
;
 A stable radical within a N-Co-N core.
;
_journal_issue 73
_journal_name_full 'Chemical communications (Cambridge, England)'
_journal_page_first 9970
_journal_page_last 9973
_journal_paper_doi 10.1039/d4cc02146k
_journal_volume 60
_journal_year 2024
_chemical_formula_moiety '2(C44 H44 Co N10), 2(F6 P), C H2 Cl2, 1[CH2Cl2], 0.5[H2O]'
_chemical_formula_sum 'C90 H93 Cl4 Co2 F12 N20 O0.5 P2'
_chemical_formula_weight 2012.44
_space_group_crystal_system triclinic
_space_group_IT_number 2
_space_group_name_Hall '-P 1'
_space_group_name_H-M_alt 'P -1'
_atom_sites_solution_hydrogens geom
_atom_sites_solution_primary dual
_audit_creation_date 2023-03-20
_audit_creation_method
;
Olex2 1.5-alpha
(compiled 2023.03.06 svn.rbb2c1857 for OlexSys, GUI svn.r6748)
;
_audit_update_record
;
2024-04-30 deposited with the CCDC.	2024-08-12 downloaded from the CCDC.
;
_cell_angle_alpha 70.146(3)
_cell_angle_beta 79.514(3)
_cell_angle_gamma 85.984(3)
_cell_formula_units_Z 2
_cell_length_a 12.0852(9)
_cell_length_b 17.3585(14)
_cell_length_c 22.5821(18)
_cell_measurement_reflns_used 9953
_cell_measurement_temperature 100.00
_cell_measurement_theta_max 24.25
_cell_measurement_theta_min 2.29
_cell_volume 4381.1(6)
_computing_cell_refinement 'SAINT V8.40B (?, 2016)'
_computing_data_reduction 'SAINT V8.40B (?, 2016)'
_computing_molecular_graphics 'Olex2 1.5-alpha (Dolomanov et al., 2009)'
_computing_publication_material 'Olex2 1.5-alpha (Dolomanov et al., 2009)'
_computing_structure_refinement 'SHELXL 2018/3 (Sheldrick, 2015)'
_computing_structure_solution 'SHELXT 2018/2 (Sheldrick, 2018)'
_diffrn_ambient_temperature 100.00
_diffrn_measured_fraction_theta_full 0.995
_diffrn_measured_fraction_theta_max 0.991
_diffrn_measurement_device_type 'Bruker APEX-II CCD'
_diffrn_measurement_method '\f and \w scans'
_diffrn_radiation_type MoK\a
_diffrn_radiation_wavelength 0.71073
_diffrn_reflns_av_R_equivalents 0.0970
_diffrn_reflns_av_unetI/netI 0.0454
_diffrn_reflns_Laue_measured_fraction_full 0.995
_diffrn_reflns_Laue_measured_fraction_max 0.991
_diffrn_reflns_limit_h_max 14
_diffrn_reflns_limit_h_min -14
_diffrn_reflns_limit_k_max 20
_diffrn_reflns_limit_k_min -20
_diffrn_reflns_limit_l_max 26
_diffrn_reflns_limit_l_min -27
_diffrn_reflns_number 200742
_diffrn_reflns_point_group_measured_fraction_full 0.995
_diffrn_reflns_point_group_measured_fraction_max 0.991
_diffrn_reflns_theta_full 25.242
_diffrn_reflns_theta_max 25.280
_diffrn_reflns_theta_min 1.822
_diffrn_source_current 1.4
_diffrn_source_power 0.07
_diffrn_source_voltage 50.0
_diffrn_standards_number 0
_exptl_absorpt_coefficient_mu 0.624
_exptl_absorpt_correction_T_max 0.7452
_exptl_absorpt_correction_T_min 0.6359
_exptl_absorpt_process_details
;
SADABS-2016/2 (Bruker,2016/2) was used for absorption correction.
wR2(int) was 0.1185 before and 0.0783 after correction.
The Ratio of minimum to maximum transmission is 0.8533.
The \l/2 correction factor is Not present.
;
_exptl_crystal_colour 'metallic dark green'
_exptl_crystal_colour_lustre metallic
_exptl_crystal_colour_modifier dark
_exptl_crystal_colour_primary green
_exptl_crystal_density_diffrn 1.526
_exptl_crystal_description plate
_exptl_crystal_F_000 2074
_exptl_crystal_size_max 0.3
_exptl_crystal_size_mid 0.12
_exptl_crystal_size_min 0.1
_refine_diff_density_max 1.051
_refine_diff_density_min -0.871
_refine_diff_density_rms 0.112
_refine_ls_extinction_method none
_refine_ls_goodness_of_fit_ref 1.139
_refine_ls_hydrogen_treatment constr
_refine_ls_matrix_type full
_refine_ls_number_parameters 1206
_refine_ls_number_reflns 15776
_refine_ls_number_restraints 0
_refine_ls_restrained_S_all 1.139
_refine_ls_R_factor_all 0.1341
_refine_ls_R_factor_gt 0.0800
_refine_ls_shift/su_max 0.001
_refine_ls_shift/su_mean 0.000
_refine_ls_structure_factor_coef Fsqd
_refine_ls_weighting_details 'w=1/[\s^2^(Fo^2^)+(0.0857P)^2^+23.7193P] where P=(Fo^2^+2Fc^2^)/3'
_refine_ls_weighting_scheme calc
_refine_ls_wR_factor_gt 0.1947
_refine_ls_wR_factor_ref 0.2447
_reflns_Friedel_coverage 0.000
_reflns_number_gt 10580
_reflns_number_total 15776
_reflns_threshold_expression 'I > 2\s(I)'
_cod_data_source_file d4cc02146k2.cif
_cod_data_source_block ab453_0m
_cod_depositor_comments 'Adding full bibliography for 7133505--7133507.cif.'
_cod_original_formula_sum 'C90 H93 Cl4 Co2 F12 N20 O0.50 P2'
_cod_database_code 7133505
_shelx_shelxl_version_number 2018/3
_shelx_space_group_comment
;
The symmetry employed for this shelxl refinement is uniquely defined
by the following loop, which should always be used as a source of
symmetry information in preference to the above space-group names.
They are only intended as comments.
;
_shelx_estimated_absorpt_t_max 0.940
_shelx_estimated_absorpt_t_min 0.835
_olex2_refinement_description
;
1. Others
 Sof(Cl2)=Sof(C90)=Sof(H90A)=Sof(H90B)=Sof(Cl1)=1-FVAR(1)
 Sof(Cl3)=Sof(Cl4)=Sof(C89)=Sof(H89A)=Sof(H89B)=FVAR(1)
 Fixed Sof: F14(0.75) F11(0.75) F7(0.75) F10(0.75) F12A(0.75) F8A(0.75)
 F9(0.75) F8(0.75)
2.a Secondary CH2 refined with riding coordinates:
 C89(H89A,H89B), C90(H90A,H90B)
2.b Aromatic/amide H refined with riding coordinates:
 C6(H6), C39(H39), C38(H38), C19(H19), C3(H3), C74(H74), C34(H34), C11(H11),
 C61(H61), C33(H33), C31(H31), C20(H20), C77(H77), C5(H5), C9(H9), C27(H27),
 C24(H24), C17(H17), C60(H60), C42(H42), C75(H75), C25(H25), C16(H16), C69(H69),
  C8(H8), C50(H50), C52(H52), C71(H71), C82(H82), C72(H72), C41(H41), C47(H47),
 C49(H49), C63(H63), C86(H86), C64(H64), C55(H55), C83(H83), C53(H53), C85(H85)
2.c Idealised Me refined as rotating group:
 C44(H44A,H44B,H44C), C22(H22A,H22B,H22C), C14(H14A,H14B,H14C), C66(H66A,H66B,
 H66C), C21(H21A,H21B,H21C), C43(H43A,H43B,H43C), C13(H13A,H13B,H13C), C65(H65A,
 H65B,H65C), C36(H36A,H36B,H36C), C87(H87A,H87B,H87C), C80(H80A,H80B,H80C),
 C35(H35A,H35B,H35C), C79(H79A,H79B,H79C), C57(H57A,H57B,H57C), C88(H88A,H88B,
 H88C), C58(H58A,H58B,H58C)
;
_smtbx_masks_special_details
;
A solvent mask was calculated and 59 electrons were 
found in a volume of 157\%A^3^ in 2 voids per unit cell. 
This is consistent with the presence of 
1[CH2Cl2], 0.5[H2O] per Formula Unit 
which account for 94 electrons 
per unit cell.
;
_smtbx_masks_void_probe_radius 1.2
_smtbx_masks_void_truncation_radius 1.2
_olex2_submission_special_instructions 'No special instructions were received'

loop_
_space_group_symop_operation_xyz
'x, y, z'
'-x, -y, -z'

loop_
_atom_site_label
_atom_site_type_symbol
_atom_site_fract_x
_atom_site_fract_y
_atom_site_fract_z
_atom_site_U_iso_or_equiv
_atom_site_adp_type
_atom_site_occupancy
_atom_site_site_symmetry_order
_atom_site_calc_flag
_atom_site_refinement_flags_posn
_atom_site_refinement_flags_adp
_atom_site_refinement_flags_occupancy
_atom_site_disorder_assembly
_atom_site_disorder_group
Co1 Co 0.26725(7) -0.08689(5) 0.74435(4) 0.0301(2) Uani 1 1 d . . . . .
Co2 Co 0.70203(7) 0.38883(5) 0.73558(4) 0.0301(2) Uani 1 1 d . . . . .
P1 P -0.23357(16) -0.21776(13) 1.04616(11) 0.0516(5) Uani 1 1 d . . . . .
N7 N 0.0962(4) -0.1273(3) 0.8587(2) 0.0298(11) Uani 1 1 d . . . . .
N10 N 0.3505(4) -0.0745(3) 0.6062(3) 0.0356(12) Uani 1 1 d . . . . .
N6 N 0.2575(4) -0.1466(3) 0.8884(3) 0.0328(12) Uani 1 1 d . . . . .
N4 N 0.4689(4) 0.0023(3) 0.7307(2) 0.0308(11) Uani 1 1 d . . . . .
N5 N 0.3385(4) 0.0439(3) 0.7917(2) 0.0324(11) Uani 1 1 d . . . . .
N11 N 0.6135(4) 0.2962(3) 0.8757(3) 0.0360(12) Uani 1 1 d . . . . .
N8 N 0.1404(4) -0.0098(3) 0.7337(2) 0.0301(11) Uani 1 1 d . . . . .
N12 N 0.6814(4) 0.4144(3) 0.8579(3) 0.0330(12) Uani 1 1 d . . . . .
N9 N 0.2965(4) 0.0397(3) 0.6192(3) 0.0349(12) Uani 1 1 d . . . . .
N18 N 0.7405(4) 0.2772(3) 0.7368(2) 0.0296(11) Uani 1 1 d . . . . .
N13 N 0.6597(4) 0.5027(3) 0.7280(3) 0.0330(12) Uani 1 1 d . . . . .
N3 N 0.4000(4) -0.1603(3) 0.7520(2) 0.0293(11) Uani 1 1 d . . . . .
N1 N 0.1131(4) -0.1775(3) 0.6978(3) 0.0352(12) Uani 1 1 d . . . . .
N17 N 0.9146(4) 0.3361(3) 0.7789(3) 0.0334(12) Uani 1 1 d . . . . .
N2 N 0.2055(4) -0.2552(3) 0.7694(3) 0.0333(12) Uani 1 1 d . . . . .
N19 N 0.5229(4) 0.3134(3) 0.7046(3) 0.0356(12) Uani 1 1 d . . . . .
N16 N 0.9344(4) 0.4605(3) 0.7150(3) 0.0380(13) Uani 1 1 d . . . . .
N20 N 0.4471(4) 0.3787(3) 0.7672(3) 0.0375(12) Uani 1 1 d . . . . .
N15 N 0.8158(5) 0.4147(3) 0.5984(3) 0.0375(12) Uani 1 1 d . . . . .
F2 F -0.1732(5) -0.2605(3) 0.9953(3) 0.0830(16) Uani 1 1 d . . . . .
N14 N 0.6629(5) 0.4826(3) 0.6087(3) 0.0396(13) Uani 1 1 d . . . . .
F5 F -0.2975(5) -0.1760(4) 1.0945(3) 0.0827(16) Uani 1 1 d . . . . .
F1 F -0.2211(7) -0.1336(4) 0.9912(3) 0.114(2) Uani 1 1 d . . . . .
C37 C 0.2102(5) -0.1239(3) 0.8349(3) 0.0280(13) Uani 1 1 d . . . . .
C6 C 0.4814(5) -0.2824(4) 0.8232(3) 0.0337(14) Uani 1 1 d . . . . .
H6 H 0.552042 -0.256148 0.813167 0.040 Uiso 1 1 calc R U . . .
C29 C 0.1569(5) 0.0731(3) 0.6996(3) 0.0274(12) Uani 1 1 d . . . . .
C40 C 0.3098(5) -0.0421(3) 0.6523(3) 0.0285(13) Uani 1 1 d . . . . .
C39 C 0.0770(5) -0.1510(4) 0.9246(3) 0.0351(14) Uani 1 1 d . . . . .
H39 H 0.005792 -0.157356 0.951681 0.042 Uiso 1 1 calc R U . . .
C1 C 0.3921(5) -0.2408(3) 0.7915(3) 0.0302(13) Uani 1 1 d . . . . .
C23 C 0.0308(5) -0.0366(4) 0.7620(3) 0.0311(13) Uani 1 1 d . . . . .
C38 C 0.1774(5) -0.1631(4) 0.9429(3) 0.0333(14) Uani 1 1 d . . . . .
H38 H 0.191289 -0.180055 0.985559 0.040 Uiso 1 1 calc R U . . .
C59 C 0.6657(5) 0.3610(3) 0.8270(3) 0.0296(13) Uani 1 1 d . . . . .
C73 C 0.8014(5) 0.2246(4) 0.7806(3) 0.0287(13) Uani 1 1 d . . . . .
C19 C 0.5174(5) 0.0615(4) 0.7475(3) 0.0361(14) Uani 1 1 d . . . . .
H19 H 0.592904 0.080063 0.734648 0.043 Uiso 1 1 calc R U . . .
C78 C 0.8769(5) 0.2526(3) 0.8086(3) 0.0303(13) Uani 1 1 d . . . . .
C81 C 0.5490(5) 0.3627(4) 0.7359(3) 0.0345(14) Uani 1 1 d . . . . .
C32 C 0.2083(5) 0.2415(4) 0.6352(3) 0.0361(15) Uani 1 1 d . . . . .
C30 C 0.2421(5) 0.0992(4) 0.6461(3) 0.0312(13) Uani 1 1 d . . . . .
C10 C 0.7015(5) -0.0623(4) 0.6257(3) 0.0361(14) Uani 1 1 d . . . . .
C3 C 0.2782(5) -0.3623(4) 0.8544(3) 0.0350(14) Uani 1 1 d . . . . .
H3 H 0.207257 -0.388393 0.865252 0.042 Uiso 1 1 calc R U . . .
C18 C 0.3588(5) -0.0084(4) 0.7567(3) 0.0317(13) Uani 1 1 d . . . . .
C28 C 0.0084(5) -0.0996(4) 0.8211(3) 0.0317(14) Uani 1 1 d . . . . .
C74 C 0.7830(5) 0.1383(4) 0.8047(3) 0.0356(14) Uani 1 1 d . . . . .
H74 H 0.734274 0.115712 0.786481 0.043 Uiso 1 1 calc R U . . .
C34 C 0.0954(5) 0.1345(4) 0.7189(3) 0.0335(14) Uani 1 1 d . . . . .
H34 H 0.036002 0.119656 0.754504 0.040 Uiso 1 1 calc R U . . .
C44 C 0.3685(6) -0.1617(4) 0.6144(3) 0.0389(15) Uani 1 1 d . . . . .
H44A H 0.368187 -0.192790 0.659700 0.058 Uiso 1 1 calc R U . . .
H44B H 0.441250 -0.169292 0.589496 0.058 Uiso 1 1 calc R U . . .
H44C H 0.308233 -0.181329 0.599597 0.058 Uiso 1 1 calc R U . . .
C11 C 0.6271(5) -0.0140(4) 0.6533(3) 0.0351(14) Uani 1 1 d . . . . .
H11 H 0.641302 0.042768 0.641824 0.042 Uiso 1 1 calc R U . . .
C12 C 0.5323(5) -0.0481(4) 0.6976(3) 0.0295(13) Uani 1 1 d . . . . .
C2 C 0.2923(5) -0.2856(3) 0.8072(3) 0.0311(14) Uani 1 1 d . . . . .
C61 C 0.5991(5) 0.3096(4) 0.9335(3) 0.0375(15) Uani 1 1 d . . . . .
H61 H 0.565165 0.272965 0.973581 0.045 Uiso 1 1 calc R U . . .
C7 C 0.5033(5) -0.1302(4) 0.7139(3) 0.0322(14) Uani 1 1 d . . . . .
C4 C 0.3658(5) -0.4016(4) 0.8860(3) 0.0382(15) Uani 1 1 d . . . . .
C22 C 0.2352(5) 0.0529(4) 0.8341(3) 0.0345(14) Uani 1 1 d . . . . .
H22A H 0.172920 0.026755 0.825881 0.052 Uiso 1 1 calc R U . . .
H22B H 0.217961 0.111163 0.826112 0.052 Uiso 1 1 calc R U . . .
H22C H 0.245339 0.026633 0.878608 0.052 Uiso 1 1 calc R U . . .
C33 C 0.1202(5) 0.2171(4) 0.6865(3) 0.0362(15) Uani 1 1 d . . . . .
H33 H 0.075822 0.257582 0.699718 0.043 Uiso 1 1 calc R U . . .
C67 C 0.7082(5) 0.2497(4) 0.6910(3) 0.0351(14) Uani 1 1 d . . . . .
C84 C 0.8581(5) 0.3992(4) 0.7412(3) 0.0319(13) Uani 1 1 d . . . . .
C31 C 0.2686(5) 0.1813(4) 0.6150(3) 0.0376(15) Uani 1 1 d . . . . .
H31 H 0.328294 0.196344 0.579579 0.045 Uiso 1 1 calc R U . . .
C62 C 0.7339(5) 0.4287(4) 0.6435(3) 0.0321(14) Uani 1 1 d . . . . .
C20 C 0.4342(5) 0.0866(4) 0.7856(3) 0.0353(14) Uani 1 1 d . . . . .
H20 H 0.440582 0.126579 0.804864 0.042 Uiso 1 1 calc R U . . .
C77 C 0.9250(5) 0.2010(4) 0.8592(3) 0.0365(15) Uani 1 1 d . . . . .
H77 H 0.972906 0.223255 0.878168 0.044 Uiso 1 1 calc R U . . .
C15 C 0.1892(5) -0.1751(4) 0.7356(3) 0.0353(14) Uani 1 1 d . . . . .
C5 C 0.4687(5) -0.3600(4) 0.8681(3) 0.0354(14) Uani 1 1 d . . . . .
H5 H 0.531222 -0.385884 0.887326 0.042 Uiso 1 1 calc R U . . .
C68 C 0.6039(5) 0.2738(4) 0.6705(3) 0.0329(14) Uani 1 1 d . . . . .
C9 C 0.6767(5) -0.1451(4) 0.6436(3) 0.0395(16) Uani 1 1 d . . . . .
H9 H 0.727235 -0.179797 0.626559 0.047 Uiso 1 1 calc R U . . .
C27 C -0.0987(5) -0.1328(4) 0.8470(4) 0.0391(15) Uani 1 1 d . . . . .
H27 H -0.110218 -0.176422 0.886583 0.047 Uiso 1 1 calc R U . . .
C46 C 0.7208(5) 0.4972(4) 0.8271(3) 0.0351(14) Uani 1 1 d . . . . .
C14 C 0.8073(5) -0.0248(4) 0.5791(3) 0.0410(16) Uani 1 1 d . . . . .
H14A H 0.786387 0.022818 0.544520 0.062 Uiso 1 1 calc R U . . .
H14B H 0.845835 -0.065515 0.561163 0.062 Uiso 1 1 calc R U . . .
H14C H 0.857560 -0.007546 0.601659 0.062 Uiso 1 1 calc R U . . .
C45 C 0.6990(5) 0.5409(4) 0.7656(3) 0.0345(14) Uani 1 1 d . . . . .
C24 C -0.0628(5) -0.0057(4) 0.7310(3) 0.0359(15) Uani 1 1 d . . . . .
H24 H -0.052129 0.037505 0.691112 0.043 Uiso 1 1 calc R U . . .
C17 C 0.0826(5) -0.2567(4) 0.7092(4) 0.0429(17) Uani 1 1 d . . . . .
H17 H 0.030399 -0.273425 0.689242 0.052 Uiso 1 1 calc R U . . .
C26 C -0.1892(5) -0.1018(4) 0.8146(3) 0.0368(15) Uani 1 1 d . . . . .
C60 C 0.6408(6) 0.3821(4) 0.9235(3) 0.0400(15) Uani 1 1 d . . . . .
H60 H 0.642835 0.407402 0.954554 0.048 Uiso 1 1 calc R U . . .
C51 C 0.5796(5) 0.5419(4) 0.6907(3) 0.0335(14) Uani 1 1 d . . . . .
C66 C 0.9200(6) 0.3675(4) 0.6101(4) 0.0430(16) Uani 1 1 d . . . . .
H66A H 0.981506 0.405006 0.603461 0.064 Uiso 1 1 calc R U . . .
H66B H 0.938411 0.336531 0.580401 0.064 Uiso 1 1 calc R U . . .
H66C H 0.909617 0.329459 0.654081 0.064 Uiso 1 1 calc R U . . .
C42 C 0.3618(6) -0.0159(4) 0.5458(3) 0.0399(15) Uani 1 1 d . . . . .
H42 H 0.388210 -0.024990 0.506396 0.048 Uiso 1 1 calc R U . . .
C75 C 0.8338(6) 0.0870(4) 0.8536(3) 0.0402(16) Uani 1 1 d . . . . .
H75 H 0.820426 0.029787 0.867958 0.048 Uiso 1 1 calc R U . . .
C25 C -0.1691(5) -0.0371(4) 0.7573(4) 0.0414(16) Uani 1 1 d . . . . .
H25 H -0.230265 -0.013804 0.735713 0.050 Uiso 1 1 calc R U . . .
C21 C 0.0739(6) -0.1088(4) 0.6468(3) 0.0417(16) Uani 1 1 d . . . . .
H21A H 0.100808 -0.057240 0.647576 0.062 Uiso 1 1 calc R U . . .
H21B H -0.008579 -0.108083 0.653620 0.062 Uiso 1 1 calc R U . . .
H21C H 0.103219 -0.115241 0.605360 0.062 Uiso 1 1 calc R U . . .
C16 C 0.1397(5) -0.3066(4) 0.7538(3) 0.0384(15) Uani 1 1 d . . . . .
H16 H 0.136198 -0.364703 0.771058 0.046 Uiso 1 1 calc R U . . .
C76 C 0.9049(6) 0.1180(4) 0.8824(3) 0.0418(16) Uani 1 1 d . . . . .
C69 C 0.5748(6) 0.2569(4) 0.6188(3) 0.0404(16) Uani 1 1 d . . . . .
H69 H 0.504757 0.275835 0.605436 0.049 Uiso 1 1 calc R U . . .
C8 C 0.5806(5) -0.1777(4) 0.6854(3) 0.0356(14) Uani 1 1 d . . . . .
H8 H 0.565643 -0.234119 0.695596 0.043 Uiso 1 1 calc R U . . .
C50 C 0.7265(5) 0.6252(4) 0.7419(4) 0.0393(15) Uani 1 1 d . . . . .
H50 H 0.711070 0.658017 0.701009 0.047 Uiso 1 1 calc R U . . .
C52 C 0.4962(6) 0.5946(4) 0.7073(4) 0.0432(16) Uani 1 1 d . . . . .
H52 H 0.501860 0.613488 0.741499 0.052 Uiso 1 1 calc R U . . .
C71 C 0.7498(6) 0.1860(4) 0.6082(3) 0.0420(16) Uani 1 1 d . . . . .
H71 H 0.800038 0.154842 0.587477 0.050 Uiso 1 1 calc R U . . .
C43 C 0.3783(5) -0.1481(4) 0.8907(3) 0.0372(15) Uani 1 1 d . . . . .
H43A H 0.402391 -0.204563 0.911337 0.056 Uiso 1 1 calc R U . . .
H43B H 0.392648 -0.113887 0.915145 0.056 Uiso 1 1 calc R U . . .
H43C H 0.420613 -0.127015 0.847161 0.056 Uiso 1 1 calc R U . . .
C70 C 0.6474(6) 0.2128(4) 0.5873(3) 0.0441(17) Uani 1 1 d . . . . .
C82 C 0.4075(5) 0.2995(4) 0.7163(3) 0.0397(15) Uani 1 1 d . . . . .
H82 H 0.369327 0.267090 0.699957 0.048 Uiso 1 1 calc R U . . .
C72 C 0.7800(6) 0.2039(4) 0.6586(3) 0.0381(15) Uani 1 1 d . . . . .
H72 H 0.850383 0.184989 0.671398 0.046 Uiso 1 1 calc R U . . .
C41 C 0.3283(6) 0.0560(4) 0.5534(3) 0.0429(16) Uani 1 1 d . . . . .
H41 H 0.326516 0.107610 0.520702 0.051 Uiso 1 1 calc R U . . .
C47 C 0.7720(5) 0.5328(4) 0.8606(3) 0.0405(16) Uani 1 1 d . . . . .
H47 H 0.788059 0.500458 0.901441 0.049 Uiso 1 1 calc R U . . .
C13 C 0.3512(6) -0.4854(4) 0.9369(4) 0.0467(17) Uani 1 1 d . . . . .
H13A H 0.307695 -0.480252 0.976455 0.070 Uiso 1 1 calc R U . . .
H13B H 0.425208 -0.509362 0.944711 0.070 Uiso 1 1 calc R U . . .
H13C H 0.311075 -0.520984 0.922319 0.070 Uiso 1 1 calc R U . . .
C56 C 0.5699(6) 0.5238(4) 0.6352(3) 0.0426(16) Uani 1 1 d . . . . .
C65 C 0.5703(6) 0.2229(4) 0.8693(4) 0.0414(16) Uani 1 1 d . . . . .
H65A H 0.488334 0.221050 0.882192 0.062 Uiso 1 1 calc R U . . .
H65B H 0.604187 0.173905 0.896652 0.062 Uiso 1 1 calc R U . . .
H65C H 0.589597 0.224981 0.824700 0.062 Uiso 1 1 calc R U . . .
C49 C 0.7751(6) 0.6607(4) 0.7768(4) 0.0464(18) Uani 1 1 d . . . . .
H49 H 0.791198 0.717546 0.759751 0.056 Uiso 1 1 calc R U . . .
C48 C 0.8011(6) 0.6154(4) 0.8361(4) 0.0440(17) Uani 1 1 d . . . . .
C63 C 0.7945(6) 0.4568(4) 0.5368(3) 0.0467(17) Uani 1 1 d . . . . .
H63 H 0.838938 0.455208 0.497965 0.056 Uiso 1 1 calc R U . . .
C36 C 0.2312(6) 0.3311(4) 0.5986(4) 0.0451(17) Uani 1 1 d . . . . .
H36A H 0.192783 0.348746 0.561434 0.068 Uiso 1 1 calc R U . . .
H36B H 0.312424 0.339248 0.584181 0.068 Uiso 1 1 calc R U . . .
H36C H 0.203354 0.363569 0.626358 0.068 Uiso 1 1 calc R U . . .
C87 C 0.4253(6) 0.4238(4) 0.8128(3) 0.0425(16) Uani 1 1 d . . . . .
H87A H 0.414737 0.384814 0.856490 0.064 Uiso 1 1 calc R U . . .
H87B H 0.357290 0.457546 0.806065 0.064 Uiso 1 1 calc R U . . .
H87C H 0.489491 0.459033 0.806216 0.064 Uiso 1 1 calc R U . . .
C86 C 1.0357(6) 0.4353(4) 0.7363(4) 0.0463(18) Uani 1 1 d . . . . .
H86 H 1.101704 0.467508 0.724311 0.056 Uiso 1 1 calc R U . . .
F3 F -0.1193(6) -0.2072(6) 1.0611(4) 0.133(3) Uani 1 1 d . . . . .
C64 C 0.6993(7) 0.4999(5) 0.5432(4) 0.0519(19) Uani 1 1 d . . . . .
H64 H 0.663586 0.535266 0.509672 0.062 Uiso 1 1 calc R U . . .
C54 C 0.3923(6) 0.5953(4) 0.6242(4) 0.0509(19) Uani 1 1 d . . . . .
C55 C 0.4784(6) 0.5474(4) 0.6043(4) 0.0501(18) Uani 1 1 d . . . . .
H55 H 0.474080 0.530703 0.568830 0.060 Uiso 1 1 calc R U . . .
C83 C 0.3611(6) 0.3411(4) 0.7553(4) 0.0434(16) Uani 1 1 d . . . . .
H83 H 0.283310 0.344010 0.771589 0.052 Uiso 1 1 calc R U . . .
C53 C 0.4050(6) 0.6201(4) 0.6750(4) 0.0493(18) Uani 1 1 d . . . . .
H53 H 0.349961 0.655463 0.688062 0.059 Uiso 1 1 calc R U . . .
C80 C 0.9564(7) 0.0602(4) 0.9377(4) 0.0518(19) Uani 1 1 d . . . . .
H80A H 1.017081 0.087966 0.945630 0.078 Uiso 1 1 calc R U . . .
H80B H 0.986841 0.011734 0.927057 0.078 Uiso 1 1 calc R U . . .
H80C H 0.898521 0.043305 0.975997 0.078 Uiso 1 1 calc R U . . .
C85 C 1.0251(5) 0.3583(4) 0.7764(4) 0.0416(16) Uani 1 1 d . . . . .
H85 H 1.080768 0.325520 0.798598 0.050 Uiso 1 1 calc R U . . .
C35 C -0.3063(6) -0.1365(5) 0.8426(4) 0.0522(19) Uani 1 1 d . . . . .
H35A H -0.355383 -0.095067 0.854856 0.078 Uiso 1 1 calc R U . . .
H35B H -0.302530 -0.185011 0.880404 0.078 Uiso 1 1 calc R U . . .
H35C H -0.336552 -0.151706 0.810761 0.078 Uiso 1 1 calc R U . . .
F6 F -0.3499(5) -0.2277(8) 1.0264(5) 0.180(5) Uani 1 1 d . . . . .
C79 C 0.6150(8) 0.1917(5) 0.5325(4) 0.061(2) Uani 1 1 d . . . . .
H79A H 0.572620 0.140544 0.549634 0.091 Uiso 1 1 calc R U . . .
H79B H 0.683258 0.185195 0.503603 0.091 Uiso 1 1 calc R U . . .
H79C H 0.568335 0.235978 0.509041 0.091 Uiso 1 1 calc R U . . .
C57 C 0.8579(7) 0.6536(5) 0.8749(4) 0.060(2) Uani 1 1 d . . . . .
H57A H 0.800496 0.668321 0.906103 0.090 Uiso 1 1 calc R U . . .
H57B H 0.898397 0.702934 0.846073 0.090 Uiso 1 1 calc R U . . .
H57C H 0.910981 0.614113 0.897396 0.090 Uiso 1 1 calc R U . . .
C88 C 0.9206(6) 0.5391(4) 0.6655(4) 0.0475(18) Uani 1 1 d . . . . .
H88A H 0.974629 0.542392 0.626653 0.071 Uiso 1 1 calc R U . . .
H88B H 0.934084 0.583830 0.680454 0.071 Uiso 1 1 calc R U . . .
H88C H 0.843900 0.543726 0.656064 0.071 Uiso 1 1 calc R U . . .
C58 C 0.2868(7) 0.6144(6) 0.5944(4) 0.064(2) Uani 1 1 d . . . . .
H58A H 0.307081 0.627110 0.548053 0.095 Uiso 1 1 calc R U . . .
H58B H 0.247912 0.661688 0.603454 0.095 Uiso 1 1 calc R U . . .
H58C H 0.236946 0.566927 0.612288 0.095 Uiso 1 1 calc R U . . .
F4 F -0.2472(10) -0.3036(4) 1.0981(4) 0.181(5) Uani 1 1 d . . . . .
Cl3 Cl 0.0872(15) -0.3759(8) 0.9999(7) 0.087(5) Uani 0.569(18) 1 d . . P A 1
Cl4 Cl -0.0609(10) -0.4712(7) 1.1001(7) 0.083(3) Uani 0.569(18) 1 d . . P A 1
C89 C 0.0234(13) -0.3849(8) 1.0701(8) 0.061(5) Uani 0.569(18) 1 d . . P A 1
H89A H -0.023690 -0.335549 1.069019 0.073 Uiso 0.569(18) 1 calc R U P A 1
H89B H 0.079058 -0.389444 1.098303 0.073 Uiso 0.569(18) 1 calc R U P A 1
Cl2 Cl 0.0993(19) -0.3834(11) 0.9978(7) 0.076(5) Uani 0.431(18) 1 d . . P A 2
C90 C -0.0539(18) -0.4250(13) 1.0373(10) 0.062(6) Uani 0.431(18) 1 d . . P A 2
H90A H -0.109423 -0.380524 1.024236 0.075 Uiso 0.431(18) 1 calc R U P A 2
H90B H -0.069646 -0.469746 1.022209 0.075 Uiso 0.431(18) 1 calc R U P A 2
Cl1 Cl -0.0681(13) -0.4625(10) 1.1227(6) 0.067(3) Uani 0.431(18) 1 d . . P A 2
P2 P 0.04333(18) 0.24722(13) 0.47127(11) 0.0541(5) Uani 1 1 d . . . . .
F14 F 0.0168(4) 0.2257(3) 0.5470(2) 0.0466(13) Uani 0.75 1 d . . P B 2
F11 F 0.0724(4) 0.2672(3) 0.3956(2) 0.0453(12) Uani 0.75 1 d . . P B 2
F7 F 0.1487(6) 0.1846(4) 0.4790(3) 0.0656(18) Uani 0.75 1 d . . P B 1
F10 F -0.0351(6) 0.1746(4) 0.4772(3) 0.0703(19) Uani 0.75 1 d . . P B 1
F12A F 0.1210(6) 0.3219(4) 0.4650(3) 0.0677(18) Uani 0.75 1 d . . P B 1
F8A F -0.0566(5) 0.3141(5) 0.4620(3) 0.0669(18) Uani 0.75 1 d . . P B 1
F9 F -0.0760(4) 0.2531(5) 0.4657(2) 0.0489(14) Uani 0.75 1 d . . P B -1
F8 F 0.1596(3) 0.2709(3) 0.4624(2) 0.0312(10) Uani 0.75 1 d . . P B -1

loop_
_atom_site_aniso_label
_atom_site_aniso_U_11
_atom_site_aniso_U_22
_atom_site_aniso_U_33
_atom_site_aniso_U_23
_atom_site_aniso_U_13
_atom_site_aniso_U_12
Co1 0.0244(4) 0.0292(4) 0.0454(5) -0.0206(4) -0.0150(4) 0.0099(3)
Co2 0.0265(4) 0.0265(4) 0.0426(5) -0.0169(4) -0.0113(4) 0.0068(3)
P1 0.0337(10) 0.0532(12) 0.0671(13) -0.0232(10) 0.0030(9) -0.0086(8)
N7 0.029(3) 0.024(2) 0.043(3) -0.017(2) -0.014(2) 0.006(2)
N10 0.034(3) 0.035(3) 0.046(3) -0.024(3) -0.013(2) 0.015(2)
N6 0.028(3) 0.031(3) 0.045(3) -0.017(2) -0.015(2) 0.008(2)
N4 0.025(3) 0.029(3) 0.045(3) -0.019(2) -0.012(2) 0.005(2)
N5 0.030(3) 0.032(3) 0.043(3) -0.021(2) -0.011(2) 0.006(2)
N11 0.033(3) 0.032(3) 0.044(3) -0.014(2) -0.010(2) 0.006(2)
N8 0.025(3) 0.029(3) 0.043(3) -0.018(2) -0.012(2) 0.009(2)
N12 0.027(3) 0.032(3) 0.045(3) -0.017(2) -0.011(2) 0.005(2)
N9 0.027(3) 0.039(3) 0.047(3) -0.024(3) -0.011(2) 0.010(2)
N18 0.031(3) 0.026(2) 0.037(3) -0.015(2) -0.011(2) 0.006(2)
N13 0.031(3) 0.031(3) 0.044(3) -0.020(2) -0.013(2) 0.010(2)
N3 0.026(3) 0.029(3) 0.039(3) -0.018(2) -0.010(2) 0.007(2)
N1 0.031(3) 0.037(3) 0.051(3) -0.026(3) -0.025(2) 0.011(2)
N17 0.032(3) 0.030(3) 0.046(3) -0.020(2) -0.016(2) 0.011(2)
N2 0.027(3) 0.034(3) 0.044(3) -0.019(2) -0.012(2) 0.007(2)
N19 0.030(3) 0.038(3) 0.043(3) -0.015(2) -0.014(2) 0.004(2)
N16 0.031(3) 0.030(3) 0.054(3) -0.017(3) -0.002(2) -0.004(2)
N20 0.029(3) 0.042(3) 0.050(3) -0.024(3) -0.013(2) 0.008(2)
N15 0.038(3) 0.032(3) 0.042(3) -0.014(2) -0.004(2) 0.004(2)
F2 0.073(3) 0.072(3) 0.092(4) -0.030(3) 0.024(3) -0.004(3)
N14 0.043(3) 0.036(3) 0.044(3) -0.017(3) -0.014(3) 0.012(2)
F5 0.076(4) 0.102(4) 0.092(4) -0.061(3) -0.009(3) -0.013(3)
F1 0.166(7) 0.064(4) 0.099(5) -0.017(3) -0.026(4) 0.042(4)
C37 0.026(3) 0.021(3) 0.046(4) -0.020(3) -0.015(3) 0.011(2)
C6 0.029(3) 0.027(3) 0.051(4) -0.018(3) -0.017(3) 0.010(2)
C29 0.025(3) 0.026(3) 0.037(3) -0.016(3) -0.012(3) 0.009(2)
C40 0.021(3) 0.030(3) 0.045(4) -0.024(3) -0.012(3) 0.011(2)
C39 0.033(3) 0.031(3) 0.045(4) -0.018(3) -0.007(3) 0.002(3)
C1 0.030(3) 0.026(3) 0.043(4) -0.021(3) -0.014(3) 0.015(2)
C23 0.027(3) 0.029(3) 0.046(4) -0.024(3) -0.009(3) 0.007(2)
C38 0.034(3) 0.033(3) 0.033(3) -0.011(3) -0.008(3) 0.003(3)
C59 0.026(3) 0.026(3) 0.042(4) -0.016(3) -0.013(3) 0.008(2)
C73 0.028(3) 0.030(3) 0.033(3) -0.018(3) -0.009(2) 0.013(2)
C19 0.030(3) 0.032(3) 0.052(4) -0.022(3) -0.010(3) 0.007(3)
C78 0.029(3) 0.024(3) 0.045(4) -0.021(3) -0.010(3) 0.007(2)
C81 0.035(3) 0.035(3) 0.042(4) -0.022(3) -0.015(3) 0.008(3)
C32 0.032(3) 0.028(3) 0.055(4) -0.018(3) -0.022(3) 0.009(3)
C30 0.027(3) 0.031(3) 0.041(4) -0.016(3) -0.016(3) 0.012(2)
C10 0.026(3) 0.043(4) 0.044(4) -0.018(3) -0.015(3) 0.008(3)
C3 0.026(3) 0.038(4) 0.047(4) -0.022(3) -0.007(3) 0.005(3)
C18 0.023(3) 0.030(3) 0.045(4) -0.016(3) -0.012(3) 0.009(2)
C28 0.024(3) 0.031(3) 0.050(4) -0.023(3) -0.012(3) 0.007(2)
C74 0.038(4) 0.027(3) 0.048(4) -0.017(3) -0.014(3) 0.003(3)
C34 0.029(3) 0.034(3) 0.043(4) -0.018(3) -0.012(3) 0.013(3)
C44 0.042(4) 0.032(3) 0.049(4) -0.022(3) -0.014(3) 0.013(3)
C11 0.026(3) 0.036(3) 0.049(4) -0.018(3) -0.017(3) 0.012(3)
C12 0.021(3) 0.032(3) 0.044(4) -0.022(3) -0.016(3) 0.011(2)
C2 0.024(3) 0.028(3) 0.054(4) -0.024(3) -0.018(3) 0.011(2)
C61 0.034(4) 0.047(4) 0.033(4) -0.014(3) -0.010(3) 0.005(3)
C7 0.025(3) 0.030(3) 0.050(4) -0.022(3) -0.015(3) 0.010(2)
C4 0.037(4) 0.028(3) 0.055(4) -0.019(3) -0.013(3) 0.007(3)
C22 0.027(3) 0.039(3) 0.044(4) -0.022(3) -0.011(3) 0.009(3)
C33 0.033(3) 0.034(3) 0.048(4) -0.018(3) -0.020(3) 0.015(3)
C67 0.039(4) 0.029(3) 0.046(4) -0.019(3) -0.016(3) 0.006(3)
C84 0.030(3) 0.035(3) 0.037(3) -0.020(3) -0.006(3) 0.002(3)
C31 0.030(3) 0.036(3) 0.049(4) -0.014(3) -0.016(3) 0.004(3)
C62 0.028(3) 0.027(3) 0.049(4) -0.023(3) -0.010(3) 0.009(2)
C20 0.030(3) 0.028(3) 0.056(4) -0.020(3) -0.015(3) 0.004(3)
C77 0.036(4) 0.039(4) 0.042(4) -0.020(3) -0.016(3) 0.011(3)
C15 0.028(3) 0.039(4) 0.046(4) -0.022(3) -0.014(3) 0.018(3)
C5 0.033(3) 0.031(3) 0.048(4) -0.019(3) -0.016(3) 0.011(3)
C68 0.030(3) 0.028(3) 0.044(4) -0.015(3) -0.009(3) 0.000(2)
C9 0.030(3) 0.045(4) 0.056(4) -0.031(3) -0.017(3) 0.015(3)
C27 0.034(4) 0.036(3) 0.057(4) -0.026(3) -0.014(3) 0.008(3)
C46 0.033(3) 0.030(3) 0.051(4) -0.023(3) -0.011(3) 0.005(3)
C14 0.036(4) 0.046(4) 0.047(4) -0.022(3) -0.009(3) 0.006(3)
C45 0.027(3) 0.033(3) 0.051(4) -0.022(3) -0.012(3) 0.006(3)
C24 0.030(3) 0.036(3) 0.051(4) -0.026(3) -0.015(3) 0.013(3)
C17 0.033(4) 0.042(4) 0.071(5) -0.036(4) -0.025(3) 0.011(3)
C26 0.027(3) 0.033(3) 0.061(4) -0.028(3) -0.013(3) 0.004(3)
C60 0.039(4) 0.047(4) 0.039(4) -0.021(3) -0.007(3) -0.004(3)
C51 0.040(4) 0.025(3) 0.040(4) -0.016(3) -0.013(3) 0.008(3)
C66 0.039(4) 0.035(4) 0.055(4) -0.020(3) -0.002(3) 0.007(3)
C42 0.039(4) 0.047(4) 0.038(4) -0.021(3) -0.011(3) 0.015(3)
C75 0.052(4) 0.024(3) 0.050(4) -0.015(3) -0.020(3) 0.013(3)
C25 0.032(4) 0.046(4) 0.062(5) -0.035(4) -0.020(3) 0.015(3)
C21 0.041(4) 0.041(4) 0.058(4) -0.030(3) -0.028(3) 0.016(3)
C16 0.033(3) 0.031(3) 0.062(4) -0.027(3) -0.016(3) 0.006(3)
C76 0.047(4) 0.034(4) 0.050(4) -0.021(3) -0.017(3) 0.020(3)
C69 0.048(4) 0.039(4) 0.040(4) -0.014(3) -0.021(3) 0.000(3)
C8 0.031(3) 0.032(3) 0.052(4) -0.022(3) -0.015(3) 0.011(3)
C50 0.033(4) 0.031(3) 0.058(4) -0.020(3) -0.014(3) 0.010(3)
C52 0.045(4) 0.038(4) 0.054(4) -0.023(3) -0.019(3) 0.017(3)
C71 0.049(4) 0.035(4) 0.048(4) -0.023(3) -0.007(3) 0.002(3)
C43 0.031(3) 0.044(4) 0.048(4) -0.024(3) -0.021(3) 0.012(3)
C70 0.061(5) 0.034(4) 0.044(4) -0.016(3) -0.020(3) 0.001(3)
C82 0.029(3) 0.040(4) 0.051(4) -0.013(3) -0.017(3) 0.003(3)
C72 0.045(4) 0.030(3) 0.047(4) -0.019(3) -0.015(3) 0.005(3)
C41 0.040(4) 0.047(4) 0.043(4) -0.018(3) -0.013(3) 0.017(3)
C47 0.036(4) 0.044(4) 0.052(4) -0.027(3) -0.016(3) 0.007(3)
C13 0.047(4) 0.036(4) 0.054(4) -0.008(3) -0.015(3) 0.003(3)
C56 0.051(4) 0.030(3) 0.052(4) -0.017(3) -0.020(3) 0.016(3)
C65 0.038(4) 0.031(3) 0.056(4) -0.019(3) -0.001(3) -0.002(3)
C49 0.041(4) 0.032(3) 0.077(5) -0.028(4) -0.022(4) 0.010(3)
C48 0.039(4) 0.041(4) 0.067(5) -0.034(4) -0.021(3) 0.010(3)
C63 0.058(5) 0.050(4) 0.031(4) -0.013(3) -0.009(3) 0.010(4)
C36 0.039(4) 0.037(4) 0.059(5) -0.013(3) -0.016(3) 0.007(3)
C87 0.031(4) 0.053(4) 0.051(4) -0.028(3) -0.011(3) 0.011(3)
C86 0.027(4) 0.041(4) 0.080(5) -0.031(4) -0.013(3) 0.001(3)
F3 0.076(4) 0.217(9) 0.120(6) -0.063(6) -0.042(4) 0.002(5)
C64 0.063(5) 0.048(4) 0.043(4) -0.013(3) -0.014(4) 0.010(4)
C54 0.051(4) 0.044(4) 0.069(5) -0.026(4) -0.029(4) 0.020(3)
C55 0.051(4) 0.049(4) 0.060(5) -0.027(4) -0.023(4) 0.018(3)
C83 0.026(3) 0.051(4) 0.058(4) -0.022(4) -0.014(3) 0.000(3)
C53 0.045(4) 0.040(4) 0.071(5) -0.028(4) -0.021(4) 0.019(3)
C80 0.073(5) 0.039(4) 0.050(4) -0.019(3) -0.027(4) 0.027(4)
C85 0.028(3) 0.039(4) 0.069(5) -0.030(4) -0.017(3) 0.007(3)
C35 0.033(4) 0.053(4) 0.079(6) -0.027(4) -0.021(4) -0.001(3)
F6 0.041(3) 0.389(15) 0.213(9) -0.241(11) 0.008(4) -0.036(5)
C79 0.083(6) 0.059(5) 0.055(5) -0.033(4) -0.031(4) 0.021(4)
C57 0.057(5) 0.052(5) 0.091(6) -0.043(5) -0.031(4) 0.008(4)
C88 0.048(4) 0.028(3) 0.063(5) -0.013(3) -0.005(4) 0.001(3)
C58 0.061(5) 0.071(6) 0.072(6) -0.032(5) -0.037(4) 0.021(4)
F4 0.302(13) 0.076(5) 0.111(6) -0.022(4) 0.095(7) -0.038(6)
Cl3 0.106(7) 0.046(4) 0.099(8) -0.012(4) -0.011(5) -0.008(5)
Cl4 0.069(4) 0.066(3) 0.121(11) -0.042(6) -0.012(6) -0.005(3)
C89 0.069(10) 0.045(8) 0.081(12) -0.039(8) -0.012(8) 0.005(7)
Cl2 0.116(9) 0.069(7) 0.061(6) -0.038(5) -0.039(6) 0.037(6)
C90 0.076(15) 0.052(12) 0.061(14) -0.020(11) -0.013(10) -0.012(10)
Cl1 0.071(4) 0.064(6) 0.064(6) -0.022(4) -0.008(4) 0.003(4)
P2 0.0543(13) 0.0549(12) 0.0608(13) -0.0281(10) -0.0161(10) 0.0119(10)
F14 0.051(3) 0.055(3) 0.040(3) -0.025(3) -0.013(2) 0.018(3)
F11 0.043(3) 0.059(3) 0.039(3) -0.020(3) -0.014(2) 0.004(2)
F7 0.092(5) 0.055(4) 0.051(3) -0.026(3) -0.018(3) 0.050(3)
F10 0.101(5) 0.058(4) 0.056(4) -0.022(3) -0.003(3) -0.033(4)
F12A 0.086(5) 0.051(4) 0.085(5) -0.037(4) -0.033(4) 0.005(4)
F8A 0.054(4) 0.072(5) 0.080(5) -0.030(4) -0.027(3) 0.033(4)
F9 0.030(3) 0.086(5) 0.036(3) -0.028(3) -0.010(2) 0.014(3)
F8 0.018(2) 0.048(3) 0.028(2) -0.013(2) -0.0043(18) 0.004(2)

loop_
_atom_type_symbol
_atom_type_description
_atom_type_scat_dispersion_real
_atom_type_scat_dispersion_imag
_atom_type_scat_source
C C 0.0033 0.0016 'International Tables Vol C Tables 4.2.6.8 and 6.1.1.4'
H H 0.0000 0.0000 'International Tables Vol C Tables 4.2.6.8 and 6.1.1.4'
Cl Cl 0.1484 0.1585 'International Tables Vol C Tables 4.2.6.8 and 6.1.1.4'
Co Co 0.3494 0.9721 'International Tables Vol C Tables 4.2.6.8 and 6.1.1.4'
F F 0.0171 0.0103 'International Tables Vol C Tables 4.2.6.8 and 6.1.1.4'
N N 0.0061 0.0033 'International Tables Vol C Tables 4.2.6.8 and 6.1.1.4'
O O 0.0106 0.0060 'International Tables Vol C Tables 4.2.6.8 and 6.1.1.4'
P P 0.1023 0.0942 'International Tables Vol C Tables 4.2.6.8 and 6.1.1.4'

loop_
_geom_angle_atom_site_label_1
_geom_angle_atom_site_label_2
_geom_angle_atom_site_label_3
_geom_angle
_geom_angle_site_symmetry_1
_geom_angle_site_symmetry_3
_geom_angle_publ_flag
N8 Co1 N3 177.2(2) . . ?
C37 Co1 N8 87.7(2) . . ?
C37 Co1 N3 94.4(2) . . ?
C37 Co1 C40 173.6(2) . . ?
C37 Co1 C18 88.8(3) . . ?
C37 Co1 C15 89.9(3) . . ?
C40 Co1 N8 86.0(2) . . ?
C40 Co1 N3 91.9(2) . . ?
C18 Co1 N8 91.4(2) . . ?
C18 Co1 N3 86.8(2) . . ?
C18 Co1 C40 91.9(3) . . ?
C18 Co1 C15 173.2(2) . . ?
C15 Co1 N8 95.3(2) . . ?
C15 Co1 N3 86.6(2) . . ?
C15 Co1 C40 90.1(3) . . ?
N18 Co2 N13 175.6(2) . . ?
C59 Co2 N18 95.5(2) . . ?
C59 Co2 N13 88.3(2) . . ?
C59 Co2 C81 88.3(3) . . ?
C59 Co2 C84 88.8(2) . . ?
C59 Co2 C62 173.8(2) . . ?
C81 Co2 N18 86.3(2) . . ?
C81 Co2 N13 91.6(2) . . ?
C81 Co2 C84 172.2(3) . . ?
C84 Co2 N18 86.7(2) . . ?
C84 Co2 N13 95.6(2) . . ?
C62 Co2 N18 90.7(2) . . ?
C62 Co2 N13 85.5(2) . . ?
C62 Co2 C81 91.8(3) . . ?
C62 Co2 C84 91.8(3) . . ?
F5 P1 F2 177.4(3) . . ?
F5 P1 F6 89.5(3) . . ?
F1 P1 F2 88.5(3) . . ?
F1 P1 F5 91.0(4) . . ?
F1 P1 F6 87.7(6) . . ?
F3 P1 F2 89.5(4) . . ?
F3 P1 F5 93.0(4) . . ?
F3 P1 F1 90.3(5) . . ?
F3 P1 F6 176.8(4) . . ?
F3 P1 F4 91.6(6) . . ?
F6 P1 F2 87.9(3) . . ?
F4 P1 F2 89.0(4) . . ?
F4 P1 F5 91.4(4) . . ?
F4 P1 F1 176.9(5) . . ?
F4 P1 F6 90.4(7) . . ?
C37 N7 C39 111.0(5) . . ?
C37 N7 C28 125.4(5) . . ?
C39 N7 C28 123.0(5) . . ?
C40 N10 C44 126.7(6) . . ?
C40 N10 C42 111.9(5) . . ?
C42 N10 C44 121.0(5) . . ?
C37 N6 C38 111.8(5) . . ?
C37 N6 C43 126.2(5) . . ?
C38 N6 C43 121.8(5) . . ?
C19 N4 C12 123.6(5) . . ?
C18 N4 C19 111.6(5) . . ?
C18 N4 C12 124.2(5) . . ?
C18 N5 C22 127.9(5) . . ?
C18 N5 C20 110.6(5) . . ?
C20 N5 C22 121.4(5) . . ?
C59 N11 C61 111.4(5) . . ?
C59 N11 C65 126.2(5) . . ?
C61 N11 C65 122.3(6) . . ?
C29 N8 Co1 121.2(4) . . ?
C29 N8 C23 118.4(5) . . ?
C23 N8 Co1 120.4(4) . . ?
C59 N12 C46 125.3(5) . . ?
C59 N12 C60 111.5(5) . . ?
C60 N12 C46 122.7(5) . . ?
C40 N9 C30 125.4(5) . . ?
C40 N9 C41 111.0(5) . . ?
C41 N9 C30 123.0(5) . . ?
C73 N18 Co2 122.1(4) . . ?
C73 N18 C67 118.5(5) . . ?
C67 N18 Co2 119.4(4) . . ?
C45 N13 Co2 120.6(4) . . ?
C51 N13 Co2 119.2(4) . . ?
C51 N13 C45 119.7(5) . . ?
C1 N3 Co1 121.5(4) . . ?
C1 N3 C7 119.7(5) . . ?
C7 N3 Co1 118.7(4) . . ?
C15 N1 C21 127.5(5) . . ?
C17 N1 C15 110.9(5) . . ?
C17 N1 C21 121.4(5) . . ?
C84 N17 C78 126.0(5) . . ?
C84 N17 C85 111.1(5) . . ?
C85 N17 C78 122.0(5) . . ?
C15 N2 C2 125.1(5) . . ?
C15 N2 C16 111.2(5) . . ?
C16 N2 C2 122.8(5) . . ?
C81 N19 C68 124.2(5) . . ?
C81 N19 C82 111.5(5) . . ?
C82 N19 C68 123.9(5) . . ?
C84 N16 C86 110.4(5) . . ?
C84 N16 C88 126.7(6) . . ?
C86 N16 C88 122.5(6) . . ?
C81 N20 C87 127.4(5) . . ?
C81 N20 C83 111.5(5) . . ?
C83 N20 C87 121.0(5) . . ?
C62 N15 C66 126.1(6) . . ?
C62 N15 C63 111.6(5) . . ?
C63 N15 C66 122.1(6) . . ?
C62 N14 C56 124.6(6) . . ?
C62 N14 C64 111.3(5) . . ?
C64 N14 C56 123.7(6) . . ?
N7 C37 Co1 122.0(4) . . ?
N6 C37 Co1 134.8(4) . . ?
N6 C37 N7 103.0(5) . . ?
C1 C6 H6 119.0 . . ?
C5 C6 H6 119.0 . . ?
C5 C6 C1 122.0(6) . . ?
N8 C29 C30 120.9(5) . . ?
N8 C29 C34 122.3(6) . . ?
C34 C29 C30 116.6(5) . . ?
N10 C40 Co1 134.3(4) . . ?
N10 C40 N9 103.7(5) . . ?
N9 C40 Co1 122.0(4) . . ?
N7 C39 H39 126.6 . . ?
C38 C39 N7 106.9(6) . . ?
C38 C39 H39 126.6 . . ?
N3 C1 C6 122.4(5) . . ?
N3 C1 C2 122.3(5) . . ?
C2 C1 C6 115.1(5) . . ?
N8 C23 C28 121.7(5) . . ?
N8 C23 C24 122.1(6) . . ?
C28 C23 C24 116.1(6) . . ?
N6 C38 H38 126.4 . . ?
C39 C38 N6 107.3(6) . . ?
C39 C38 H38 126.4 . . ?
N11 C59 Co2 134.6(4) . . ?
N11 C59 N12 102.6(5) . . ?
N12 C59 Co2 122.6(4) . . ?
N18 C73 C78 122.5(5) . . ?
N18 C73 C74 121.8(5) . . ?
C78 C73 C74 115.4(5) . . ?
N4 C19 H19 127.2 . . ?
C20 C19 N4 105.6(5) . . ?
C20 C19 H19 127.2 . . ?
C73 C78 N17 118.1(5) . . ?
C77 C78 N17 119.3(5) . . ?
C77 C78 C73 122.3(6) . . ?
N19 C81 Co2 123.0(4) . . ?
N19 C81 N20 103.5(5) . . ?
N20 C81 Co2 133.3(4) . . ?
C33 C32 C36 121.1(6) . . ?
C31 C32 C33 118.0(6) . . ?
C31 C32 C36 120.6(6) . . ?
C29 C30 N9 118.5(5) . . ?
C31 C30 N9 118.8(6) . . ?
C31 C30 C29 122.4(5) . . ?
C11 C10 C14 120.2(6) . . ?
C9 C10 C11 117.6(6) . . ?
C9 C10 C14 122.2(6) . . ?
C2 C3 H3 119.3 . . ?
C2 C3 C4 121.5(6) . . ?
C4 C3 H3 119.3 . . ?
N4 C18 Co1 122.3(4) . . ?
N4 C18 N5 104.2(5) . . ?
N5 C18 Co1 133.5(4) . . ?
C23 C28 N7 119.1(5) . . ?
C27 C28 N7 118.3(6) . . ?
C27 C28 C23 122.4(6) . . ?
C73 C74 H74 119.0 . . ?
C75 C74 C73 122.0(6) . . ?
C75 C74 H74 119.0 . . ?
C29 C34 H34 119.6 . . ?
C33 C34 C29 120.9(6) . . ?
C33 C34 H34 119.6 . . ?
N10 C44 H44A 109.5 . . ?
N10 C44 H44B 109.5 . . ?
N10 C44 H44C 109.5 . . ?
H44A C44 H44B 109.5 . . ?
H44A C44 H44C 109.5 . . ?
H44B C44 H44C 109.5 . . ?
C10 C11 H11 119.6 . . ?
C12 C11 C10 120.7(6) . . ?
C12 C11 H11 119.6 . . ?
C11 C12 N4 117.4(5) . . ?
C11 C12 C7 122.4(5) . . ?
C7 C12 N4 120.0(5) . . ?
C1 C2 N2 119.0(6) . . ?
C3 C2 N2 118.2(5) . . ?
C3 C2 C1 122.6(5) . . ?
N11 C61 H61 125.9 . . ?
C60 C61 N11 108.2(6) . . ?
C60 C61 H61 125.9 . . ?
N3 C7 C8 123.2(5) . . ?
C12 C7 N3 121.2(5) . . ?
C12 C7 C8 115.4(6) . . ?
C3 C4 C5 116.7(6) . . ?
C3 C4 C13 121.6(6) . . ?
C5 C4 C13 121.7(6) . . ?
N5 C22 H22A 109.5 . . ?
N5 C22 H22B 109.5 . . ?
N5 C22 H22C 109.5 . . ?
H22A C22 H22B 109.5 . . ?
H22A C22 H22C 109.5 . . ?
H22B C22 H22C 109.5 . . ?
C32 C33 C34 121.6(6) . . ?
C32 C33 H33 119.2 . . ?
C34 C33 H33 119.2 . . ?
N18 C67 C68 120.5(5) . . ?
N18 C67 C72 123.1(6) . . ?
C68 C67 C72 116.2(6) . . ?
N17 C84 Co2 121.3(4) . . ?
N16 C84 Co2 134.2(5) . . ?
N16 C84 N17 104.4(5) . . ?
C32 C31 H31 119.8 . . ?
C30 C31 C32 120.5(6) . . ?
C30 C31 H31 119.8 . . ?
N15 C62 Co2 135.2(5) . . ?
N15 C62 N14 103.7(5) . . ?
N14 C62 Co2 121.0(4) . . ?
N5 C20 H20 126.0 . . ?
C19 C20 N5 108.0(5) . . ?
C19 C20 H20 126.0 . . ?
C78 C77 H77 119.3 . . ?
C76 C77 C78 121.3(6) . . ?
C76 C77 H77 119.3 . . ?
N1 C15 Co1 133.3(5) . . ?
N2 C15 Co1 122.6(4) . . ?
N2 C15 N1 104.0(5) . . ?
C6 C5 C4 121.9(6) . . ?
C6 C5 H5 119.1 . . ?
C4 C5 H5 119.1 . . ?
C67 C68 N19 119.4(5) . . ?
C69 C68 N19 118.3(6) . . ?
C69 C68 C67 122.2(6) . . ?
C10 C9 H9 119.4 . . ?
C8 C9 C10 121.3(6) . . ?
C8 C9 H9 119.4 . . ?
C28 C27 H27 120.0 . . ?
C28 C27 C26 120.1(7) . . ?
C26 C27 H27 120.0 . . ?
C45 C46 N12 119.2(5) . . ?
C47 C46 N12 118.8(6) . . ?
C47 C46 C45 121.8(6) . . ?
C10 C14 H14A 109.5 . . ?
C10 C14 H14B 109.5 . . ?
C10 C14 H14C 109.5 . . ?
H14A C14 H14B 109.5 . . ?
H14A C14 H14C 109.5 . . ?
H14B C14 H14C 109.5 . . ?
N13 C45 C46 122.2(5) . . ?
N13 C45 C50 121.8(6) . . ?
C46 C45 C50 115.9(6) . . ?
C23 C24 H24 119.3 . . ?
C25 C24 C23 121.5(6) . . ?
C25 C24 H24 119.3 . . ?
N1 C17 H17 126.0 . . ?
C16 C17 N1 108.0(5) . . ?
C16 C17 H17 126.0 . . ?
C27 C26 C35 120.6(7) . . ?
C25 C26 C27 118.1(6) . . ?
C25 C26 C35 121.3(6) . . ?
N12 C60 H60 126.9 . . ?
C61 C60 N12 106.3(6) . . ?
C61 C60 H60 126.9 . . ?
N13 C51 C52 123.9(6) . . ?
N13 C51 C56 120.9(5) . . ?
C52 C51 C56 114.9(6) . . ?
N15 C66 H66A 109.5 . . ?
N15 C66 H66B 109.5 . . ?
N15 C66 H66C 109.5 . . ?
H66A C66 H66B 109.5 . . ?
H66A C66 H66C 109.5 . . ?
H66B C66 H66C 109.5 . . ?
N10 C42 H42 126.4 . . ?
C41 C42 N10 107.1(6) . . ?
C41 C42 H42 126.4 . . ?
C74 C75 H75 119.6 . . ?
C74 C75 C76 120.8(6) . . ?
C76 C75 H75 119.6 . . ?
C24 C25 C26 121.8(6) . . ?
C24 C25 H25 119.1 . . ?
C26 C25 H25 119.1 . . ?
N1 C21 H21A 109.5 . . ?
N1 C21 H21B 109.5 . . ?
N1 C21 H21C 109.5 . . ?
H21A C21 H21B 109.5 . . ?
H21A C21 H21C 109.5 . . ?
H21B C21 H21C 109.5 . . ?
N2 C16 H16 127.0 . . ?
C17 C16 N2 105.9(6) . . ?
C17 C16 H16 127.0 . . ?
C77 C76 C75 118.1(6) . . ?
C77 C76 C80 122.5(6) . . ?
C75 C76 C80 119.5(6) . . ?
C68 C69 H69 119.8 . . ?
C70 C69 C68 120.4(6) . . ?
C70 C69 H69 119.8 . . ?
C7 C8 H8 118.8 . . ?
C9 C8 C7 122.4(6) . . ?
C9 C8 H8 118.8 . . ?
C45 C50 H50 119.2 . . ?
C49 C50 C45 121.5(7) . . ?
C49 C50 H50 119.2 . . ?
C51 C52 H52 119.1 . . ?
C53 C52 C51 121.7(6) . . ?
C53 C52 H52 119.1 . . ?
C70 C71 H71 119.2 . . ?
C72 C71 H71 119.2 . . ?
C72 C71 C70 121.6(6) . . ?
N6 C43 H43A 109.5 . . ?
N6 C43 H43B 109.5 . . ?
N6 C43 H43C 109.5 . . ?
H43A C43 H43B 109.5 . . ?
H43A C43 H43C 109.5 . . ?
H43B C43 H43C 109.5 . . ?
C69 C70 C71 118.3(6) . . ?
C69 C70 C79 120.8(7) . . ?
C71 C70 C79 120.9(6) . . ?
N19 C82 H82 127.0 . . ?
C83 C82 N19 106.0(6) . . ?
C83 C82 H82 127.0 . . ?
C67 C72 H72 119.3 . . ?
C71 C72 C67 121.3(6) . . ?
C71 C72 H72 119.3 . . ?
N9 C41 H41 126.9 . . ?
C42 C41 N9 106.2(6) . . ?
C42 C41 H41 126.9 . . ?
C46 C47 H47 119.2 . . ?
C46 C47 C48 121.6(7) . . ?
C48 C47 H47 119.2 . . ?
C4 C13 H13A 109.5 . . ?
C4 C13 H13B 109.5 . . ?
C4 C13 H13C 109.5 . . ?
H13A C13 H13B 109.5 . . ?
H13A C13 H13C 109.5 . . ?
H13B C13 H13C 109.5 . . ?
C51 C56 N14 117.8(6) . . ?
C55 C56 N14 119.2(6) . . ?
C55 C56 C51 122.9(6) . . ?
N11 C65 H65A 109.5 . . ?
N11 C65 H65B 109.5 . . ?
N11 C65 H65C 109.5 . . ?
H65A C65 H65B 109.5 . . ?
H65A C65 H65C 109.5 . . ?
H65B C65 H65C 109.5 . . ?
C50 C49 H49 119.2 . . ?
C50 C49 C48 121.5(6) . . ?
C48 C49 H49 119.2 . . ?
C47 C48 C57 120.4(7) . . ?
C49 C48 C47 117.5(6) . . ?
C49 C48 C57 122.1(7) . . ?
N15 C63 H63 126.6 . . ?
C64 C63 N15 106.7(6) . . ?
C64 C63 H63 126.6 . . ?
C32 C36 H36A 109.5 . . ?
C32 C36 H36B 109.5 . . ?
C32 C36 H36C 109.5 . . ?
H36A C36 H36B 109.5 . . ?
H36A C36 H36C 109.5 . . ?
H36B C36 H36C 109.5 . . ?
N20 C87 H87A 109.5 . . ?
N20 C87 H87B 109.5 . . ?
N20 C87 H87C 109.5 . . ?
H87A C87 H87B 109.5 . . ?
H87A C87 H87C 109.5 . . ?
H87B C87 H87C 109.5 . . ?
N16 C86 H86 125.7 . . ?
C85 C86 N16 108.6(6) . . ?
C85 C86 H86 125.7 . . ?
N14 C64 H64 126.7 . . ?
C63 C64 N14 106.6(6) . . ?
C63 C64 H64 126.7 . . ?
C55 C54 C58 121.0(7) . . ?
C53 C54 C55 116.9(6) . . ?
C53 C54 C58 122.0(7) . . ?
C56 C55 C54 121.1(7) . . ?
C56 C55 H55 119.5 . . ?
C54 C55 H55 119.5 . . ?
N20 C83 H83 126.3 . . ?
C82 C83 N20 107.5(6) . . ?
C82 C83 H83 126.3 . . ?
C52 C53 H53 119.0 . . ?
C54 C53 C52 122.1(6) . . ?
C54 C53 H53 119.0 . . ?
C76 C80 H80A 109.5 . . ?
C76 C80 H80B 109.5 . . ?
C76 C80 H80C 109.5 . . ?
H80A C80 H80B 109.5 . . ?
H80A C80 H80C 109.5 . . ?
H80B C80 H80C 109.5 . . ?
N17 C85 H85 127.2 . . ?
C86 C85 N17 105.5(6) . . ?
C86 C85 H85 127.2 . . ?
C26 C35 H35A 109.5 . . ?
C26 C35 H35B 109.5 . . ?
C26 C35 H35C 109.5 . . ?
H35A C35 H35B 109.5 . . ?
H35A C35 H35C 109.5 . . ?
H35B C35 H35C 109.5 . . ?
C70 C79 H79A 109.5 . . ?
C70 C79 H79B 109.5 . . ?
C70 C79 H79C 109.5 . . ?
H79A C79 H79B 109.5 . . ?
H79A C79 H79C 109.5 . . ?
H79B C79 H79C 109.5 . . ?
C48 C57 H57A 109.5 . . ?
C48 C57 H57B 109.5 . . ?
C48 C57 H57C 109.5 . . ?
H57A C57 H57B 109.5 . . ?
H57A C57 H57C 109.5 . . ?
H57B C57 H57C 109.5 . . ?
N16 C88 H88A 109.5 . . ?
N16 C88 H88B 109.5 . . ?
N16 C88 H88C 109.5 . . ?
H88A C88 H88B 109.5 . . ?
H88A C88 H88C 109.5 . . ?
H88B C88 H88C 109.5 . . ?
C54 C58 H58A 109.5 . . ?
C54 C58 H58B 109.5 . . ?
C54 C58 H58C 109.5 . . ?
H58A C58 H58B 109.5 . . ?
H58A C58 H58C 109.5 . . ?
H58B C58 H58C 109.5 . . ?
Cl3 C89 Cl4 110.2(10) . . ?
Cl3 C89 H89A 109.6 . . ?
Cl3 C89 H89B 109.6 . . ?
Cl4 C89 H89A 109.6 . . ?
Cl4 C89 H89B 109.6 . . ?
H89A C89 H89B 108.1 . . ?
Cl2 C90 H90A 109.5 . . ?
Cl2 C90 H90B 109.5 . . ?
H90A C90 H90B 108.1 . . ?
Cl1 C90 Cl2 110.8(13) . . ?
Cl1 C90 H90A 109.5 . . ?
Cl1 C90 H90B 109.5 . . ?
F14 P2 F11 178.6(3) . . ?
F10 P2 F7 89.4(4) . . ?
F10 P2 F12A 179.0(4) . . ?
F10 P2 F8A 93.8(4) . . ?
F12A P2 F7 91.5(4) . . ?
F12A P2 F8A 85.2(4) . . ?
F8A P2 F7 176.6(4) . . ?
F9 P2 F7 142.6(4) . . ?
F9 P2 F10 53.3(4) . . ?
F9 P2 F12A 125.7(4) . . ?
F9 P2 F8A 40.6(3) . . ?
F8 P2 F7 55.2(3) . . ?
F8 P2 F10 143.7(4) . . ?
F8 P2 F12A 37.2(3) . . ?
F8 P2 F8A 121.4(4) . . ?
F8 P2 F9 159.9(4) . . ?
F8 F7 P2 56.8(3) . . ?
F9 F10 P2 58.9(3) . . ?
F8 F12A P2 62.8(4) . . ?
F9 F8A P2 62.5(4) . . ?
F10 F9 P2 67.9(4) . . ?
F8A F9 P2 76.9(5) . . ?
F8A F9 F10 144.5(7) . . ?
F7 F8 P2 68.1(3) . . ?
F12A F8 P2 80.0(5) . . ?
F12A F8 F7 145.1(7) . . ?

loop_
_geom_bond_atom_site_label_1
_geom_bond_atom_site_label_2
_geom_bond_distance
_geom_bond_site_symmetry_2
_geom_bond_publ_flag
Co1 N8 1.957(5) . ?
Co1 N3 1.972(5) . ?
Co1 C37 1.929(6) . ?
Co1 C40 1.939(6) . ?
Co1 C18 1.935(6) . ?
Co1 C15 1.937(7) . ?
Co2 N18 1.953(5) . ?
Co2 N13 1.965(5) . ?
Co2 C59 1.926(6) . ?
Co2 C81 1.933(6) . ?
Co2 C84 1.938(6) . ?
Co2 C62 1.929(7) . ?
P1 F2 1.613(5) . ?
P1 F5 1.572(5) . ?
P1 F1 1.558(6) . ?
P1 F3 1.517(7) . ?
P1 F6 1.587(6) . ?
P1 F4 1.549(8) . ?
N7 C37 1.382(8) . ?
N7 C39 1.382(8) . ?
N7 C28 1.434(7) . ?
N10 C40 1.349(7) . ?
N10 C44 1.466(8) . ?
N10 C42 1.387(9) . ?
N6 C37 1.356(8) . ?
N6 C38 1.379(8) . ?
N6 C43 1.469(8) . ?
N4 C19 1.405(8) . ?
N4 C18 1.351(8) . ?
N4 C12 1.433(7) . ?
N5 C18 1.376(8) . ?
N5 C22 1.462(8) . ?
N5 C20 1.378(8) . ?
N11 C59 1.371(8) . ?
N11 C61 1.381(8) . ?
N11 C65 1.469(8) . ?
N8 C29 1.390(8) . ?
N8 C23 1.398(8) . ?
N12 C59 1.376(7) . ?
N12 C46 1.441(8) . ?
N12 C60 1.399(8) . ?
N9 C40 1.374(8) . ?
N9 C30 1.434(7) . ?
N9 C41 1.398(9) . ?
N18 C73 1.384(7) . ?
N18 C67 1.399(8) . ?
N13 C45 1.399(8) . ?
N13 C51 1.387(8) . ?
N3 C1 1.378(8) . ?
N3 C7 1.402(8) . ?
N1 C15 1.377(8) . ?
N1 C17 1.374(8) . ?
N1 C21 1.468(8) . ?
N17 C78 1.442(8) . ?
N17 C84 1.366(8) . ?
N17 C85 1.402(8) . ?
N2 C2 1.430(7) . ?
N2 C15 1.360(8) . ?
N2 C16 1.404(8) . ?
N19 C81 1.363(8) . ?
N19 C68 1.421(8) . ?
N19 C82 1.394(8) . ?
N16 C84 1.357(8) . ?
N16 C86 1.385(9) . ?
N16 C88 1.464(9) . ?
N20 C81 1.366(8) . ?
N20 C87 1.470(8) . ?
N20 C83 1.377(8) . ?
N15 C62 1.357(8) . ?
N15 C66 1.468(8) . ?
N15 C63 1.395(9) . ?
N14 C62 1.365(8) . ?
N14 C56 1.437(8) . ?
N14 C64 1.398(9) . ?
C6 H6 0.9500 . ?
C6 C1 1.421(8) . ?
C6 C5 1.381(9) . ?
C29 C30 1.402(9) . ?
C29 C34 1.401(8) . ?
C39 H39 0.9500 . ?
C39 C38 1.333(9) . ?
C1 C2 1.405(9) . ?
C23 C28 1.403(9) . ?
C23 C24 1.418(8) . ?
C38 H38 0.9500 . ?
C73 C78 1.395(8) . ?
C73 C74 1.427(8) . ?
C19 H19 0.9500 . ?
C19 C20 1.348(9) . ?
C78 C77 1.385(9) . ?
C32 C33 1.392(10) . ?
C32 C31 1.389(9) . ?
C32 C36 1.511(9) . ?
C30 C31 1.388(9) . ?
C10 C11 1.395(9) . ?
C10 C9 1.393(9) . ?
C10 C14 1.526(9) . ?
C3 H3 0.9500 . ?
C3 C2 1.393(9) . ?
C3 C4 1.393(9) . ?
C28 C27 1.396(9) . ?
C74 H74 0.9500 . ?
C74 C75 1.374(9) . ?
C34 H34 0.9500 . ?
C34 C33 1.397(9) . ?
C44 H44A 0.9800 . ?
C44 H44B 0.9800 . ?
C44 H44C 0.9800 . ?
C11 H11 0.9500 . ?
C11 C12 1.393(9) . ?
C12 C7 1.398(8) . ?
C61 H61 0.9500 . ?
C61 C60 1.321(9) . ?
C7 C8 1.414(8) . ?
C4 C5 1.405(9) . ?
C4 C13 1.515(9) . ?
C22 H22A 0.9800 . ?
C22 H22B 0.9800 . ?
C22 H22C 0.9800 . ?
C33 H33 0.9500 . ?
C67 C68 1.409(9) . ?
C67 C72 1.409(9) . ?
C31 H31 0.9500 . ?
C20 H20 0.9500 . ?
C77 H77 0.9500 . ?
C77 C76 1.377(9) . ?
C5 H5 0.9500 . ?
C68 C69 1.402(9) . ?
C9 H9 0.9500 . ?
C9 C8 1.375(10) . ?
C27 H27 0.9500 . ?
C27 C26 1.401(9) . ?
C46 C45 1.402(9) . ?
C46 C47 1.369(9) . ?
C14 H14A 0.9800 . ?
C14 H14B 0.9800 . ?
C14 H14C 0.9800 . ?
C45 C50 1.418(9) . ?
C24 H24 0.9500 . ?
C24 C25 1.378(9) . ?
C17 H17 0.9500 . ?
C17 C16 1.348(9) . ?
C26 C25 1.390(10) . ?
C26 C35 1.516(9) . ?
C60 H60 0.9500 . ?
C51 C52 1.399(9) . ?
C51 C56 1.417(9) . ?
C66 H66A 0.9800 . ?
C66 H66B 0.9800 . ?
C66 H66C 0.9800 . ?
C42 H42 0.9500 . ?
C42 C41 1.342(9) . ?
C75 H75 0.9500 . ?
C75 C76 1.400(9) . ?
C25 H25 0.9500 . ?
C21 H21A 0.9800 . ?
C21 H21B 0.9800 . ?
C21 H21C 0.9800 . ?
C16 H16 0.9500 . ?
C76 C80 1.515(9) . ?
C69 H69 0.9500 . ?
C69 C70 1.383(10) . ?
C8 H8 0.9500 . ?
C50 H50 0.9500 . ?
C50 C49 1.375(9) . ?
C52 H52 0.9500 . ?
C52 C53 1.396(10) . ?
C71 H71 0.9500 . ?
C71 C70 1.398(10) . ?
C71 C72 1.389(9) . ?
C43 H43A 0.9800 . ?
C43 H43B 0.9800 . ?
C43 H43C 0.9800 . ?
C70 C79 1.523(10) . ?
C82 H82 0.9500 . ?
C82 C83 1.345(10) . ?
C72 H72 0.9500 . ?
C41 H41 0.9500 . ?
C47 H47 0.9500 . ?
C47 C48 1.394(10) . ?
C13 H13A 0.9800 . ?
C13 H13B 0.9800 . ?
C13 H13C 0.9800 . ?
C56 C55 1.379(10) . ?
C65 H65A 0.9800 . ?
C65 H65B 0.9800 . ?
C65 H65C 0.9800 . ?
C49 H49 0.9500 . ?
C49 C48 1.384(10) . ?
C48 C57 1.536(9) . ?
C63 H63 0.9500 . ?
C63 C64 1.340(10) . ?
C36 H36A 0.9800 . ?
C36 H36B 0.9800 . ?
C36 H36C 0.9800 . ?
C87 H87A 0.9800 . ?
C87 H87B 0.9800 . ?
C87 H87C 0.9800 . ?
C86 H86 0.9500 . ?
C86 C85 1.336(10) . ?
C64 H64 0.9500 . ?
C54 C55 1.393(10) . ?
C54 C53 1.390(10) . ?
C54 C58 1.514(10) . ?
C55 H55 0.9500 . ?
C83 H83 0.9500 . ?
C53 H53 0.9500 . ?
C80 H80A 0.9800 . ?
C80 H80B 0.9800 . ?
C80 H80C 0.9800 . ?
C85 H85 0.9500 . ?
C35 H35A 0.9800 . ?
C35 H35B 0.9800 . ?
C35 H35C 0.9800 . ?
C79 H79A 0.9800 . ?
C79 H79B 0.9800 . ?
C79 H79C 0.9800 . ?
C57 H57A 0.9800 . ?
C57 H57B 0.9800 . ?
C57 H57C 0.9800 . ?
C88 H88A 0.9800 . ?
C88 H88B 0.9800 . ?
C88 H88C 0.9800 . ?
C58 H58A 0.9800 . ?
C58 H58B 0.9800 . ?
C58 H58C 0.9800 . ?
Cl3 C89 1.59(2) . ?
Cl4 C89 1.736(18) . ?
C89 H89A 0.9900 . ?
C89 H89B 0.9900 . ?
Cl2 C90 1.97(3) . ?
C90 H90A 0.9900 . ?
C90 H90B 0.9900 . ?
C90 Cl1 1.79(2) . ?
P2 F14 1.597(5) . ?
P2 F11 1.600(5) . ?
P2 F7 1.609(5) . ?
P2 F10 1.585(6) . ?
P2 F12A 1.607(7) . ?
P2 F8A 1.607(6) . ?
P2 F9 1.464(5) . ?
P2 F8 1.451(5) . ?
F7 F8 1.425(8) . ?
F10 F9 1.371(9) . ?
F12A F8 0.987(7) . ?
F8A F9 1.074(8) . ?

loop_
_geom_torsion_atom_site_label_1
_geom_torsion_atom_site_label_2
_geom_torsion_atom_site_label_3
_geom_torsion_atom_site_label_4
_geom_torsion
_geom_torsion_site_symmetry_1
_geom_torsion_site_symmetry_2
_geom_torsion_site_symmetry_3
_geom_torsion_site_symmetry_4
_geom_torsion_publ_flag
Co1 N8 C29 C30 34.6(7) . . . . ?
Co1 N8 C29 C34 -141.0(5) . . . . ?
Co1 N8 C23 C28 33.9(7) . . . . ?
Co1 N8 C23 C24 -141.9(5) . . . . ?
Co1 N3 C1 C6 -147.6(5) . . . . ?
Co1 N3 C1 C2 27.5(7) . . . . ?
Co1 N3 C7 C12 33.5(7) . . . . ?
Co1 N3 C7 C8 -141.5(5) . . . . ?
Co2 N18 C73 C78 -26.7(8) . . . . ?
Co2 N18 C73 C74 147.2(5) . . . . ?
Co2 N18 C67 C68 -37.2(8) . . . . ?
Co2 N18 C67 C72 136.5(5) . . . . ?
Co2 N13 C45 C46 -31.2(8) . . . . ?
Co2 N13 C45 C50 144.3(5) . . . . ?
Co2 N13 C51 C52 140.4(6) . . . . ?
Co2 N13 C51 C56 -32.8(8) . . . . ?
N7 C39 C38 N6 0.3(7) . . . . ?
N7 C28 C27 C26 173.8(5) . . . . ?
N10 C42 C41 N9 -0.2(7) . . . . ?
N4 C19 C20 N5 0.0(7) . . . . ?
N4 C12 C7 N3 13.8(8) . . . . ?
N4 C12 C7 C8 -170.9(5) . . . . ?
N11 C61 C60 N12 0.2(7) . . . . ?
N8 C29 C30 N9 12.9(8) . . . . ?
N8 C29 C30 C31 -173.2(5) . . . . ?
N8 C29 C34 C33 174.8(5) . . . . ?
N8 C23 C28 N7 11.2(8) . . . . ?
N8 C23 C28 C27 -173.4(5) . . . . ?
N8 C23 C24 C25 175.1(5) . . . . ?
N12 C46 C45 N13 -12.5(9) . . . . ?
N12 C46 C45 C50 171.7(5) . . . . ?
N12 C46 C47 C48 -173.0(6) . . . . ?
N9 C30 C31 C32 172.3(5) . . . . ?
N18 C73 C78 N17 -16.7(8) . . . . ?
N18 C73 C78 C77 170.2(6) . . . . ?
N18 C73 C74 C75 -172.3(6) . . . . ?
N18 C67 C68 N19 -11.6(9) . . . . ?
N18 C67 C68 C69 171.2(6) . . . . ?
N18 C67 C72 C71 -172.3(6) . . . . ?
N13 C45 C50 C49 -173.7(6) . . . . ?
N13 C51 C52 C53 -167.5(7) . . . . ?
N13 C51 C56 N14 -17.3(10) . . . . ?
N13 C51 C56 C55 166.0(7) . . . . ?
N3 C1 C2 N2 16.1(8) . . . . ?
N3 C1 C2 C3 -170.0(5) . . . . ?
N3 C7 C8 C9 173.9(6) . . . . ?
N1 C17 C16 N2 0.4(8) . . . . ?
N17 C78 C77 C76 -169.7(6) . . . . ?
N19 C68 C69 C70 -175.0(6) . . . . ?
N19 C82 C83 N20 -0.5(8) . . . . ?
N16 C86 C85 N17 0.6(8) . . . . ?
N15 C63 C64 N14 -0.8(8) . . . . ?
N14 C56 C55 C54 -172.8(7) . . . . ?
C37 N7 C39 C38 -0.3(6) . . . . ?
C37 N7 C28 C23 -27.7(8) . . . . ?
C37 N7 C28 C27 156.7(5) . . . . ?
C37 N6 C38 C39 -0.1(7) . . . . ?
C6 C1 C2 N2 -168.5(5) . . . . ?
C6 C1 C2 C3 5.4(8) . . . . ?
C29 N8 C23 C28 -144.3(5) . . . . ?
C29 N8 C23 C24 39.9(8) . . . . ?
C29 C30 C31 C32 -1.7(9) . . . . ?
C29 C34 C33 C32 -1.8(9) . . . . ?
C40 N10 C42 C41 0.5(8) . . . . ?
C40 N9 C30 C29 -28.8(8) . . . . ?
C40 N9 C30 C31 157.1(6) . . . . ?
C40 N9 C41 C42 -0.2(7) . . . . ?
C39 N7 C37 Co1 -176.3(4) . . . . ?
C39 N7 C37 N6 0.3(6) . . . . ?
C39 N7 C28 C23 143.4(6) . . . . ?
C39 N7 C28 C27 -32.3(8) . . . . ?
C1 N3 C7 C12 -149.3(6) . . . . ?
C1 N3 C7 C8 35.7(8) . . . . ?
C1 C6 C5 C4 -1.3(10) . . . . ?
C23 N8 C29 C30 -147.2(6) . . . . ?
C23 N8 C29 C34 37.2(8) . . . . ?
C23 C28 C27 C26 -1.7(9) . . . . ?
C23 C24 C25 C26 -1.8(9) . . . . ?
C38 N6 C37 Co1 175.8(4) . . . . ?
C38 N6 C37 N7 -0.1(6) . . . . ?
C59 N11 C61 C60 0.2(7) . . . . ?
C59 N12 C46 C45 28.4(8) . . . . ?
C59 N12 C46 C47 -155.8(6) . . . . ?
C59 N12 C60 C61 -0.5(7) . . . . ?
C73 N18 C67 C68 144.4(6) . . . . ?
C73 N18 C67 C72 -41.9(9) . . . . ?
C73 C78 C77 C76 3.3(10) . . . . ?
C73 C74 C75 C76 1.0(10) . . . . ?
C19 N4 C18 Co1 -178.9(4) . . . . ?
C19 N4 C18 N5 -1.3(7) . . . . ?
C19 N4 C12 C11 -33.4(8) . . . . ?
C19 N4 C12 C7 141.7(6) . . . . ?
C78 N17 C84 Co2 12.2(8) . . . . ?
C78 N17 C84 N16 -168.8(5) . . . . ?
C78 N17 C85 C86 169.0(6) . . . . ?
C78 C73 C74 C75 2.0(9) . . . . ?
C78 C77 C76 C75 -0.2(10) . . . . ?
C78 C77 C76 C80 180.0(6) . . . . ?
C81 N19 C68 C67 31.1(9) . . . . ?
C81 N19 C68 C69 -151.6(6) . . . . ?
C81 N19 C82 C83 0.2(8) . . . . ?
C81 N20 C83 C82 0.6(8) . . . . ?
C30 N9 C40 Co1 -5.9(8) . . . . ?
C30 N9 C40 N10 171.8(5) . . . . ?
C30 N9 C41 C42 -171.8(6) . . . . ?
C30 C29 C34 C33 -0.9(8) . . . . ?
C10 C11 C12 N4 171.2(5) . . . . ?
C10 C11 C12 C7 -3.7(9) . . . . ?
C10 C9 C8 C7 -1.7(10) . . . . ?
C3 C4 C5 C6 2.6(9) . . . . ?
C18 N4 C19 C20 0.9(7) . . . . ?
C18 N4 C12 C11 155.7(6) . . . . ?
C18 N4 C12 C7 -29.3(8) . . . . ?
C18 N5 C20 C19 -0.8(7) . . . . ?
C28 N7 C37 Co1 -4.3(7) . . . . ?
C28 N7 C37 N6 172.3(5) . . . . ?
C28 N7 C39 C38 -172.6(5) . . . . ?
C28 C23 C24 C25 -0.9(8) . . . . ?
C28 C27 C26 C25 -1.1(9) . . . . ?
C28 C27 C26 C35 -179.1(6) . . . . ?
C74 C73 C78 N17 169.0(5) . . . . ?
C74 C73 C78 C77 -4.0(9) . . . . ?
C74 C75 C76 C77 -1.9(10) . . . . ?
C74 C75 C76 C80 177.9(7) . . . . ?
C34 C29 C30 N9 -171.3(5) . . . . ?
C34 C29 C30 C31 2.6(9) . . . . ?
C44 N10 C40 Co1 4.4(10) . . . . ?
C44 N10 C40 N9 -172.9(5) . . . . ?
C44 N10 C42 C41 173.3(6) . . . . ?
C11 C10 C9 C8 2.0(9) . . . . ?
C11 C12 C7 N3 -171.4(5) . . . . ?
C11 C12 C7 C8 3.9(9) . . . . ?
C12 N4 C19 C20 -171.1(6) . . . . ?
C12 N4 C18 Co1 -7.1(8) . . . . ?
C12 N4 C18 N5 170.6(5) . . . . ?
C12 C7 C8 C9 -1.3(9) . . . . ?
C2 N2 C15 Co1 -10.2(8) . . . . ?
C2 N2 C15 N1 168.4(5) . . . . ?
C2 N2 C16 C17 -169.2(6) . . . . ?
C2 C3 C4 C5 0.1(9) . . . . ?
C2 C3 C4 C13 -179.3(6) . . . . ?
C61 N11 C59 Co2 -174.5(5) . . . . ?
C61 N11 C59 N12 -0.5(6) . . . . ?
C7 N3 C1 C6 35.3(8) . . . . ?
C7 N3 C1 C2 -149.6(6) . . . . ?
C4 C3 C2 N2 169.6(6) . . . . ?
C4 C3 C2 C1 -4.4(9) . . . . ?
C22 N5 C18 Co1 2.6(10) . . . . ?
C22 N5 C18 N4 -174.6(5) . . . . ?
C22 N5 C20 C19 175.4(6) . . . . ?
C33 C32 C31 C30 -1.1(9) . . . . ?
C67 N18 C73 C78 151.7(6) . . . . ?
C67 N18 C73 C74 -34.4(8) . . . . ?
C67 C68 C69 C70 2.3(10) . . . . ?
C84 N17 C78 C73 24.9(9) . . . . ?
C84 N17 C78 C77 -161.8(6) . . . . ?
C84 N17 C85 C86 -0.6(7) . . . . ?
C84 N16 C86 C85 -0.5(8) . . . . ?
C31 C32 C33 C34 2.8(9) . . . . ?
C62 N15 C63 C64 1.8(8) . . . . ?
C62 N14 C56 C51 30.7(10) . . . . ?
C62 N14 C56 C55 -152.4(7) . . . . ?
C62 N14 C64 C63 -0.4(8) . . . . ?
C20 N5 C18 Co1 178.5(5) . . . . ?
C20 N5 C18 N4 1.3(7) . . . . ?
C15 N1 C17 C16 -1.0(8) . . . . ?
C15 N2 C2 C1 -26.1(9) . . . . ?
C15 N2 C2 C3 159.7(6) . . . . ?
C15 N2 C16 C17 0.3(8) . . . . ?
C5 C6 C1 N3 172.8(6) . . . . ?
C5 C6 C1 C2 -2.7(9) . . . . ?
C68 N19 C81 Co2 2.3(9) . . . . ?
C68 N19 C81 N20 -173.2(5) . . . . ?
C68 N19 C82 C83 173.6(6) . . . . ?
C68 C67 C72 C71 1.7(10) . . . . ?
C68 C69 C70 C71 -0.2(10) . . . . ?
C68 C69 C70 C79 178.0(7) . . . . ?
C9 C10 C11 C12 0.6(9) . . . . ?
C27 C26 C25 C24 2.8(9) . . . . ?
C46 N12 C59 Co2 3.1(8) . . . . ?
C46 N12 C59 N11 -171.8(5) . . . . ?
C46 N12 C60 C61 172.1(5) . . . . ?
C46 C45 C50 C49 2.1(9) . . . . ?
C46 C47 C48 C49 0.7(10) . . . . ?
C46 C47 C48 C57 179.7(7) . . . . ?
C14 C10 C11 C12 -177.7(6) . . . . ?
C14 C10 C9 C8 -179.7(6) . . . . ?
C45 N13 C51 C52 -32.0(10) . . . . ?
C45 N13 C51 C56 154.8(6) . . . . ?
C45 C46 C47 C48 2.6(10) . . . . ?
C45 C50 C49 C48 1.1(11) . . . . ?
C24 C23 C28 N7 -172.9(5) . . . . ?
C24 C23 C28 C27 2.6(8) . . . . ?
C17 N1 C15 Co1 179.4(5) . . . . ?
C17 N1 C15 N2 1.1(7) . . . . ?
C60 N12 C59 Co2 175.5(4) . . . . ?
C60 N12 C59 N11 0.6(6) . . . . ?
C60 N12 C46 C45 -143.2(6) . . . . ?
C60 N12 C46 C47 32.6(9) . . . . ?
C51 N13 C45 C46 141.1(6) . . . . ?
C51 N13 C45 C50 -43.4(9) . . . . ?
C51 C52 C53 C54 -0.6(12) . . . . ?
C51 C56 C55 C54 3.8(12) . . . . ?
C66 N15 C62 Co2 -8.8(10) . . . . ?
C66 N15 C62 N14 173.1(6) . . . . ?
C66 N15 C63 C64 -173.5(6) . . . . ?
C42 N10 C40 Co1 176.7(5) . . . . ?
C42 N10 C40 N9 -0.6(7) . . . . ?
C21 N1 C15 Co1 5.0(10) . . . . ?
C21 N1 C15 N2 -173.3(6) . . . . ?
C21 N1 C17 C16 173.9(6) . . . . ?
C16 N2 C2 C1 141.9(6) . . . . ?
C16 N2 C2 C3 -32.2(9) . . . . ?
C16 N2 C15 Co1 -179.4(4) . . . . ?
C16 N2 C15 N1 -0.9(7) . . . . ?
C50 C49 C48 C47 -2.5(10) . . . . ?
C50 C49 C48 C57 178.5(7) . . . . ?
C52 C51 C56 N14 169.0(6) . . . . ?
C52 C51 C56 C55 -7.7(10) . . . . ?
C43 N6 C37 Co1 0.4(9) . . . . ?
C43 N6 C37 N7 -175.5(5) . . . . ?
C43 N6 C38 C39 175.6(5) . . . . ?
C70 C71 C72 C67 0.3(11) . . . . ?
C82 N19 C81 Co2 175.6(5) . . . . ?
C82 N19 C81 N20 0.1(7) . . . . ?
C82 N19 C68 C67 -141.4(6) . . . . ?
C82 N19 C68 C69 35.9(9) . . . . ?
C72 C67 C68 N19 174.3(6) . . . . ?
C72 C67 C68 C69 -3.0(9) . . . . ?
C72 C71 C70 C69 -1.1(11) . . . . ?
C72 C71 C70 C79 -179.3(7) . . . . ?
C41 N9 C40 Co1 -177.2(4) . . . . ?
C41 N9 C40 N10 0.5(6) . . . . ?
C41 N9 C30 C29 141.6(6) . . . . ?
C41 N9 C30 C31 -32.6(8) . . . . ?
C47 C46 C45 N13 171.9(6) . . . . ?
C47 C46 C45 C50 -3.9(9) . . . . ?
C13 C4 C5 C6 -177.9(6) . . . . ?
C56 N14 C62 Co2 9.7(9) . . . . ?
C56 N14 C62 N15 -171.9(6) . . . . ?
C56 N14 C64 C63 173.0(6) . . . . ?
C56 C51 C52 C53 6.1(10) . . . . ?
C65 N11 C59 Co2 1.9(9) . . . . ?
C65 N11 C59 N12 175.9(5) . . . . ?
C65 N11 C61 C60 -176.4(6) . . . . ?
C63 N15 C62 Co2 176.1(5) . . . . ?
C63 N15 C62 N14 -1.9(7) . . . . ?
C36 C32 C33 C34 177.3(6) . . . . ?
C36 C32 C31 C30 -175.6(6) . . . . ?
C87 N20 C81 Co2 -0.1(11) . . . . ?
C87 N20 C81 N19 174.7(6) . . . . ?
C87 N20 C83 C82 -174.9(6) . . . . ?
C86 N16 C84 Co2 178.9(5) . . . . ?
C86 N16 C84 N17 0.1(7) . . . . ?
C64 N14 C62 Co2 -177.0(5) . . . . ?
C64 N14 C62 N15 1.4(7) . . . . ?
C64 N14 C56 C51 -141.7(7) . . . . ?
C64 N14 C56 C55 35.1(10) . . . . ?
C55 C54 C53 C52 -3.7(12) . . . . ?
C83 N20 C81 Co2 -175.2(5) . . . . ?
C83 N20 C81 N19 -0.4(7) . . . . ?
C53 C54 C55 C56 2.1(12) . . . . ?
C85 N17 C78 C73 -143.0(6) . . . . ?
C85 N17 C78 C77 30.2(9) . . . . ?
C85 N17 C84 Co2 -178.7(4) . . . . ?
C85 N17 C84 N16 0.3(7) . . . . ?
C35 C26 C25 C24 -179.2(6) . . . . ?
C88 N16 C84 Co2 -8.2(10) . . . . ?
C88 N16 C84 N17 173.0(6) . . . . ?
C88 N16 C86 C85 -173.7(6) . . . . ?
C58 C54 C55 C56 -174.1(8) . . . . ?
C58 C54 C53 C52 172.5(8) . . . . ?
P2 F7 F8 F12A 25.2(10) . . . . ?
P2 F10 F9 F8A -6.2(11) . . . . ?
P2 F12A F8 F7 -23.6(9) . . . . ?
P2 F8A F9 F10 5.9(10) . . . . ?
F7 P2 F10 F9 -176.6(4) . . . . ?
F7 P2 F12A F8 11.7(5) . . . . ?
F7 P2 F9 F10 5.6(6) . . . . ?
F7 P2 F9 F8A -178.2(6) . . . . ?
F7 P2 F8 F12A -165.7(6) . . . . ?
F10 P2 F7 F8 171.3(4) . . . . ?
F10 P2 F8A F9 -3.0(5) . . . . ?
F10 P2 F9 F8A 176.3(6) . . . . ?
F10 P2 F8 F7 -14.8(6) . . . . ?
F10 P2 F8 F12A 179.5(6) . . . . ?
F12A P2 F7 F8 -8.6(4) . . . . ?
F12A P2 F8A F9 177.0(5) . . . . ?
F12A P2 F9 F10 180.0(5) . . . . ?
F12A P2 F9 F8A -3.7(7) . . . . ?
F12A P2 F8 F7 165.7(6) . . . . ?
F8A P2 F10 F9 2.4(4) . . . . ?
F8A P2 F12A F8 -167.3(5) . . . . ?
F8A P2 F9 F10 -176.3(6) . . . . ?
F8A P2 F8 F7 -179.5(4) . . . . ?
F8A P2 F8 F12A 14.8(6) . . . . ?
F9 P2 F7 F8 166.9(5) . . . . ?
F9 P2 F12A F8 -164.9(5) . . . . ?
F9 P2 F8 F7 -156.3(9) . . . . ?
F9 P2 F8 F12A 38.0(11) . . . . ?
F8 P2 F10 F9 -164.5(5) . . . . ?
F8 P2 F8A F9 168.0(5) . . . . ?
F8 P2 F9 F10 152.7(9) . . . . ?
F8 P2 F9 F8A -31.1(11) . . . . ?

loop_
_smtbx_masks_void_nr
_smtbx_masks_void_average_x
_smtbx_masks_void_average_y
_smtbx_masks_void_average_z
_smtbx_masks_void_volume
_smtbx_masks_void_count_electrons
_smtbx_masks_void_content
1 0.500 1.000 0.000 127.1 55.3 '2 CH2Cl2'
2 0.393 0.280 0.449 27.1 12.5 ?
3 0.401 0.331 0.037 14.8 1.8 '0.5 H2O'
4 0.607 0.720 0.551 27.1 12.5 ?
5 0.599 0.669 0.963 14.8 1.7 '0.5 H2O'
